data_7122884
loop_
_publ_author_name
'Wang, Xuefeng'
'Li, Haozhe'
'Qiu, Guanyinsheng'
'Wu, Jie'

_publ_section_title
;
 Substituted Hantzsch esters as radical reservoirs with the insertion of
 sulfur dioxide under photoredox catalysis
;
_journal_name_full 'Chemical Communications'
_journal_paper_doi 10.1039/C8CC10246E
_journal_year 2019
_chemical_formula_sum 'C14 H19 N O2 S'
_chemical_formula_weight 265.36
_space_group_crystal_system monoclinic
_space_group_IT_number 14
_space_group_name_Hall '-P 2yn'
_space_group_name_H-M_alt 'P 1 21/n 1'
_symmetry_space_group_name_Hall '-P 2yn'
_symmetry_space_group_name_H-M 'P 1 21/n 1'
_atom_sites_solution_hydrogens mixed
_audit_creation_method SHELXL-2014/7
_audit_update_record
;
2018-12-14 deposited with the CCDC.
2019-01-23 downloaded from the CCDC.
;
_cell_angle_alpha 90
_cell_angle_beta 100.790(2)
_cell_angle_gamma 90
_cell_formula_units_Z 8
_cell_length_a 10.3607(4)
_cell_length_b 17.7044(7)
_cell_length_c 15.4415(7)
_cell_measurement_reflns_used 2360
_cell_measurement_temperature 296(2)
_cell_measurement_theta_max 32.10
_cell_measurement_theta_min 3.34
_cell_volume 2782.4(2)
_computing_cell_refinement 'Bruker SAINT'
_computing_data_collection 'Bruker APEX2'
_computing_data_reduction 'Bruker SAINT'
_computing_molecular_graphics 'Bruker SHELXTL'
_computing_publication_material 'Bruker SHELXTL'
_computing_structure_refinement 'SHELXL-2014/7 (Sheldrick, 2014)'
_computing_structure_solution 'SHELXS-97 (Sheldrick 2008)'
_diffrn_ambient_temperature 296(2)
_diffrn_measured_fraction_theta_full 0.998
_diffrn_measured_fraction_theta_max 0.996
_diffrn_measurement_device_type 'Bruker APEX-II CCD'
_diffrn_measurement_method '\f and \w scans'
_diffrn_radiation_type GaK\a
_diffrn_radiation_wavelength 1.34138
_diffrn_reflns_av_R_equivalents 0.0519
_diffrn_reflns_av_unetI/netI 0.0415
_diffrn_reflns_Laue_measured_fraction_full 0.998
_diffrn_reflns_Laue_measured_fraction_max 0.996
_diffrn_reflns_limit_h_max 10
_diffrn_reflns_limit_h_min -12
_diffrn_reflns_limit_k_max 22
_diffrn_reflns_limit_k_min -22
_diffrn_reflns_limit_l_max 19
_diffrn_reflns_limit_l_min -19
_diffrn_reflns_number 27528
_diffrn_reflns_point_group_measured_fraction_full 0.998
_diffrn_reflns_point_group_measured_fraction_max 0.996
_diffrn_reflns_theta_full 53.594
_diffrn_reflns_theta_max 57.061
_diffrn_reflns_theta_min 3.338
_exptl_absorpt_coefficient_mu 1.323
_exptl_absorpt_correction_T_max 0.751
_exptl_absorpt_correction_T_min 0.537
_exptl_absorpt_correction_type multi-scan
_exptl_absorpt_process_details sadabs
_exptl_crystal_colour colourless
_exptl_crystal_density_diffrn 1.267
_exptl_crystal_description block
_exptl_crystal_F_000 1136
_exptl_crystal_size_max 0.220
_exptl_crystal_size_mid 0.180
_exptl_crystal_size_min 0.120
_refine_diff_density_max 0.616
_refine_diff_density_min -0.505
_refine_diff_density_rms 0.057
_refine_ls_extinction_coef 0.0040(7)
_refine_ls_extinction_expression Fc^*^=kFc[1+0.001xFc^2^\l^3^/sin(2\q)]^-1/4^
_refine_ls_extinction_method 'SHELXL-2014/7 (Sheldrick 2014'
_refine_ls_goodness_of_fit_ref 1.060
_refine_ls_hydrogen_treatment mixed
_refine_ls_matrix_type full
_refine_ls_number_parameters 342
_refine_ls_number_reflns 5691
_refine_ls_number_restraints 0
_refine_ls_restrained_S_all 1.060
_refine_ls_R_factor_all 0.0674
_refine_ls_R_factor_gt 0.0583
_refine_ls_shift/su_max 0.002
_refine_ls_shift/su_mean 0.000
_refine_ls_structure_factor_coef Fsqd
_refine_ls_weighting_details 'w=1/[\s^2^(Fo^2^)+(0.0972P)^2^+1.2756P] where P=(Fo^2^+2Fc^2^)/3'
_refine_ls_weighting_scheme calc
_refine_ls_wR_factor_gt 0.1692
_refine_ls_wR_factor_ref 0.1782
_reflns_Friedel_coverage 0.000
_reflns_number_gt 4781
_reflns_number_total 5691
_reflns_threshold_expression 'I > 2\s(I)'
_cod_data_source_file c8cc10246e2.cif
_cod_data_source_block ga_81203b_a
_cod_database_code 7122884
_shelx_shelxl_version_number 2014/7
_shelx_space_group_comment
; 
The symmetry employed for this shelxl refinement is uniquely defined 
by the following loop, which should always be used as a source of 
symmetry information in preference to the above space-group names. 
They are only intended as comments. 
;
_shelx_estimated_absorpt_t_min 0.760
_shelx_estimated_absorpt_t_max 0.857

loop_
_space_group_symop_operation_xyz
'x, y, z'
'-x+1/2, y+1/2, -z+1/2'
'-x, -y, -z'
'x-1/2, -y-1/2, z-1/2'

loop_
_atom_site_label
_atom_site_type_symbol
_atom_site_fract_x
_atom_site_fract_y
_atom_site_fract_z
_atom_site_U_iso_or_equiv
_atom_site_adp_type
_atom_site_occupancy
_atom_site_site_symmetry_order
_atom_site_calc_flag
_atom_site_refinement_flags_posn
_atom_site_refinement_flags_adp
S1 S 0.45772(6) 0.69571(3) 0.35008(4) 0.0508(2) Uani 1 1 d . .
N1 N 0.6780(3) 0.56711(13) 0.38611(19) 0.0647(6) Uani 1 1 d . .
H1A H 0.595(3) 0.5549(17) 0.374(2) 0.065(8) Uiso 1 1 d . .
H1B H 0.739(4) 0.534(2) 0.375(2) 0.080(10) Uiso 1 1 d . .
O1 O 0.41571(17) 0.62111(10) 0.37210(13) 0.0622(5) Uani 1 1 d . .
O2 O 0.40484(19) 0.75969(12) 0.38961(14) 0.0706(5) Uani 1 1 d . .
C1 C 0.6261(2) 0.70035(13) 0.37492(17) 0.0525(6) Uani 1 1 d . .
H1 H 0.6631 0.7484 0.3803 0.063 Uiso 1 1 calc R U
C2 C 0.7107(2) 0.64111(13) 0.38752(15) 0.0482(5) Uani 1 1 d . .
C3 C 0.8537(2) 0.65682(13) 0.41024(16) 0.0496(5) Uani 1 1 d . .
C4 C 0.9311(3) 0.61841(15) 0.47964(18) 0.0587(6) Uani 1 1 d . .
H4 H 0.8934 0.5821 0.5106 0.070 Uiso 1 1 calc R U
C5 C 1.0638(3) 0.63392(17) 0.5029(2) 0.0656(7) Uani 1 1 d . .
H5 H 1.1147 0.6080 0.5495 0.079 Uiso 1 1 calc R U
C6 C 1.1211(3) 0.68704(16) 0.4579(2) 0.0669(7) Uani 1 1 d . .
H6 H 1.2105 0.6972 0.4739 0.080 Uiso 1 1 calc R U
C7 C 1.0465(3) 0.72492(17) 0.3895(2) 0.0703(8) Uani 1 1 d . .
H7 H 1.0857 0.7606 0.3587 0.084 Uiso 1 1 calc R U
C8 C 0.9124(3) 0.71088(15) 0.36524(19) 0.0611(6) Uani 1 1 d . .
H8 H 0.8622 0.7376 0.3190 0.073 Uiso 1 1 calc R U
C9 C 0.4133(2) 0.70747(13) 0.23344(16) 0.0513(5) Uani 1 1 d . .
H9 H 0.4574 0.7530 0.2177 0.062 Uiso 1 1 calc R U
C10 C 0.2654(3) 0.72016(16) 0.2066(2) 0.0635(7) Uani 1 1 d . .
H10A H 0.2186 0.6769 0.2238 0.076 Uiso 1 1 calc R U
H10B H 0.2400 0.7643 0.2366 0.076 Uiso 1 1 calc R U
C11 C 0.2289(4) 0.7315(2) 0.1073(2) 0.0818(9) Uani 1 1 d . .
H11A H 0.1345 0.7375 0.0904 0.098 Uiso 1 1 calc R U
H11B H 0.2702 0.7771 0.0909 0.098 Uiso 1 1 calc R U
C12 C 0.2726(4) 0.6648(2) 0.0589(2) 0.0916(11) Uani 1 1 d . .
H12A H 0.2264 0.6198 0.0719 0.110 Uiso 1 1 calc R U
H12B H 0.2507 0.6737 -0.0041 0.110 Uiso 1 1 calc R U
C13 C 0.4186(4) 0.6525(2) 0.0857(2) 0.0842(9) Uani 1 1 d . .
H13A H 0.4646 0.6956 0.0674 0.101 Uiso 1 1 calc R U
H13B H 0.4435 0.6082 0.0556 0.101 Uiso 1 1 calc R U
C14 C 0.4601(3) 0.64168(16) 0.18471(18) 0.0627(7) Uani 1 1 d . .
H14A H 0.4231 0.5951 0.2023 0.075 Uiso 1 1 calc R U
H14B H 0.5551 0.6380 0.2000 0.075 Uiso 1 1 calc R U
S2 S -0.07333(6) 0.44097(3) 0.23995(4) 0.0536(2) Uani 1 1 d . .
N2 N 0.1742(3) 0.51919(14) 0.35833(18) 0.0642(6) Uani 1 1 d . .
H2A H 0.235(3) 0.5474(18) 0.377(2) 0.062(8) Uiso 1 1 d . .
H2B H 0.099(3) 0.5343(18) 0.360(2) 0.066(9) Uiso 1 1 d . .
O3 O -0.14290(19) 0.37037(11) 0.22264(15) 0.0707(5) Uani 1 1 d . .
O4 O -0.09787(19) 0.48430(11) 0.31434(14) 0.0687(5) Uani 1 1 d . .
C15 C 0.0914(2) 0.42340(13) 0.25195(17) 0.0511(5) Uani 1 1 d . .
H15 H 0.1164 0.3837 0.2193 0.061 Uiso 1 1 calc R U
C16 C 0.1891(2) 0.46182(13) 0.30442(15) 0.0481(5) Uani 1 1 d . .
C17 C 0.3271(2) 0.43684(12) 0.30813(16) 0.0475(5) Uani 1 1 d . .
C18 C 0.3764(3) 0.42388(16) 0.23238(19) 0.0609(6) Uani 1 1 d . .
H18 H 0.3241 0.4324 0.1774 0.073 Uiso 1 1 calc R U
C19 C 0.5047(3) 0.39808(17) 0.2385(2) 0.0736(8) Uani 1 1 d . .
H19 H 0.5378 0.3902 0.1873 0.088 Uiso 1 1 calc R U
C20 C 0.5826(3) 0.38410(17) 0.3181(3) 0.0754(9) Uani 1 1 d . .
H20 H 0.6678 0.3662 0.3214 0.091 Uiso 1 1 calc R U
C21 C 0.5338(3) 0.39673(17) 0.3935(2) 0.0724(8) Uani 1 1 d . .
H21 H 0.5860 0.3869 0.4481 0.087 Uiso 1 1 calc R U
C22 C 0.4080(3) 0.42381(16) 0.38893(18) 0.0594(6) Uani 1 1 d . .
H22 H 0.3771 0.4334 0.4406 0.071 Uiso 1 1 calc R U
C23 C -0.1152(3) 0.49619(18) 0.1399(2) 0.0773(9) Uani 1 1 d . .
H23 H -0.0767 0.4712 0.0941 0.093 Uiso 1 1 calc R U
C24 C -0.2621(3) 0.4994(2) 0.1084(3) 0.0836(9) Uani 1 1 d . .
H24A H -0.3033 0.5237 0.1525 0.100 Uiso 1 1 calc R U
H24B H -0.2972 0.4487 0.0989 0.100 Uiso 1 1 calc R U
C25 C -0.2914(5) 0.5440(3) 0.0223(3) 0.1043(12) Uani 1 1 d . .
H25A H -0.2566 0.5169 -0.0228 0.125 Uiso 1 1 calc R U
H25B H -0.3858 0.5481 0.0031 0.125 Uiso 1 1 calc R U
C26 C -0.2330(4) 0.6212(2) 0.0320(3) 0.1088(14) Uani 1 1 d . .
H26A H -0.2518 0.6470 -0.0244 0.131 Uiso 1 1 calc R U
H26B H -0.2730 0.6499 0.0736 0.131 Uiso 1 1 calc R U
C27 C -0.0906(5) 0.6181(3) 0.0631(5) 0.145(2) Uani 1 1 d . .
H27A H -0.0559 0.6691 0.0700 0.174 Uiso 1 1 calc R U
H27B H -0.0501 0.5927 0.0194 0.174 Uiso 1 1 calc R U
C28 C -0.0541(4) 0.5745(2) 0.1550(3) 0.1095(15) Uani 1 1 d . .
H28A H 0.0405 0.5706 0.1732 0.131 Uiso 1 1 calc R U
H28B H -0.0892 0.6010 0.2004 0.131 Uiso 1 1 calc R U

loop_
_atom_site_aniso_label
_atom_site_aniso_U_11
_atom_site_aniso_U_22
_atom_site_aniso_U_33
_atom_site_aniso_U_23
_atom_site_aniso_U_13
_atom_site_aniso_U_12
S1 0.0500(3) 0.0452(4) 0.0598(4) -0.0064(2) 0.0172(3) -0.0028(2)
N1 0.0544(13) 0.0406(12) 0.1008(18) -0.0001(11) 0.0186(12) -0.0053(10)
O1 0.0589(10) 0.0565(11) 0.0742(11) 0.0056(9) 0.0203(9) -0.0114(8)
O2 0.0693(11) 0.0666(12) 0.0804(12) -0.0221(10) 0.0254(10) 0.0062(9)
C1 0.0517(13) 0.0397(12) 0.0659(14) -0.0067(10) 0.0105(11) -0.0087(9)
C2 0.0524(12) 0.0413(12) 0.0526(12) -0.0002(9) 0.0143(10) -0.0057(9)
C3 0.0529(12) 0.0405(12) 0.0578(13) -0.0013(9) 0.0164(10) -0.0032(9)
C4 0.0598(14) 0.0506(14) 0.0681(15) 0.0069(12) 0.0178(12) 0.0009(11)
C5 0.0583(15) 0.0622(16) 0.0735(17) 0.0004(13) 0.0049(12) 0.0072(12)
C6 0.0488(13) 0.0575(16) 0.094(2) -0.0078(14) 0.0137(13) -0.0002(11)
C7 0.0624(16) 0.0592(16) 0.094(2) 0.0065(15) 0.0268(15) -0.0126(13)
C8 0.0587(14) 0.0542(15) 0.0711(16) 0.0115(12) 0.0141(12) -0.0056(11)
C9 0.0537(13) 0.0389(12) 0.0633(14) -0.0017(10) 0.0163(11) -0.0014(9)
C10 0.0563(14) 0.0523(14) 0.0816(18) -0.0001(13) 0.0120(13) 0.0040(11)
C11 0.082(2) 0.0701(19) 0.086(2) 0.0057(16) -0.0022(16) 0.0172(16)
C12 0.110(3) 0.089(3) 0.0668(19) -0.0027(17) -0.0057(18) 0.014(2)
C13 0.104(3) 0.087(2) 0.0648(18) -0.0094(16) 0.0235(17) 0.0134(19)
C14 0.0683(16) 0.0565(15) 0.0644(15) -0.0080(12) 0.0152(12) 0.0095(12)
S2 0.0500(3) 0.0409(3) 0.0705(4) 0.0044(2) 0.0130(3) -0.0002(2)
N2 0.0546(13) 0.0564(14) 0.0840(16) -0.0218(12) 0.0189(12) -0.0038(11)
O3 0.0612(11) 0.0493(10) 0.1025(15) -0.0028(10) 0.0178(10) -0.0116(8)
O4 0.0601(10) 0.0583(11) 0.0921(14) -0.0083(10) 0.0253(10) 0.0025(8)
C15 0.0545(13) 0.0386(12) 0.0613(13) 0.0003(10) 0.0135(10) 0.0034(9)
C16 0.0539(12) 0.0376(11) 0.0551(12) 0.0033(9) 0.0163(10) -0.0008(9)
C17 0.0513(12) 0.0348(11) 0.0589(13) 0.0005(9) 0.0169(10) -0.0036(9)
C18 0.0672(16) 0.0573(15) 0.0623(15) -0.0017(12) 0.0226(12) -0.0038(12)
C19 0.0723(18) 0.0647(18) 0.095(2) -0.0154(16) 0.0442(17) -0.0087(14)
C20 0.0531(15) 0.0592(17) 0.117(3) -0.0076(17) 0.0243(16) -0.0033(12)
C21 0.0559(15) 0.0668(18) 0.091(2) 0.0095(15) 0.0047(14) -0.0004(13)
C22 0.0576(14) 0.0595(15) 0.0617(14) 0.0030(12) 0.0131(11) -0.0017(11)
C23 0.0655(17) 0.0680(18) 0.098(2) 0.0256(16) 0.0144(15) 0.0066(14)
C24 0.0743(19) 0.081(2) 0.096(2) 0.0082(18) 0.0167(17) 0.0033(16)
C25 0.109(3) 0.104(3) 0.094(3) 0.021(2) 0.002(2) 0.016(2)
C26 0.104(3) 0.089(3) 0.132(3) 0.045(3) 0.019(3) 0.017(2)
C27 0.116(4) 0.119(4) 0.203(6) 0.103(4) 0.035(4) 0.002(3)
C28 0.087(2) 0.081(2) 0.146(4) 0.049(2) -0.013(2) -0.0214(19)

loop_
_atom_type_symbol
_atom_type_description
_atom_type_scat_dispersion_real
_atom_type_scat_dispersion_imag
_atom_type_scat_source
C C 0.0137 0.0067 'International Tables Vol C Tables 4.2.6.8 and 6.1.1.4'
H H 0.0000 0.0000 'International Tables Vol C Tables 4.2.6.8 and 6.1.1.4'
N N 0.0241 0.0134 'International Tables Vol C Tables 4.2.6.8 and 6.1.1.4'
O O 0.0389 0.0241 'International Tables Vol C Tables 4.2.6.8 and 6.1.1.4'
S S 0.2925 0.4295 'International Tables Vol C Tables 4.2.6.8 and 6.1.1.4'

loop_
_geom_angle_atom_site_label_1
_geom_angle_atom_site_label_2
_geom_angle_atom_site_label_3
_geom_angle
O2 S1 O1 117.47(12)
O2 S1 C1 108.57(12)
O1 S1 C1 109.16(11)
O2 S1 C9 106.77(12)
O1 S1 C9 108.09(12)
C1 S1 C9 106.21(12)
C2 N1 H1A 119(2)
C2 N1 H1B 117(2)
H1A N1 H1B 120(3)
C2 C1 S1 126.66(18)
C2 C1 H1 116.7
S1 C1 H1 116.7
N1 C2 C1 126.4(2)
N1 C2 C3 114.9(2)
C1 C2 C3 118.6(2)
C8 C3 C4 118.7(2)
C8 C3 C2 121.5(2)
C4 C3 C2 119.8(2)
C5 C4 C3 120.3(2)
C5 C4 H4 119.8
C3 C4 H4 119.8
C6 C5 C4 120.7(3)
C6 C5 H5 119.7
C4 C5 H5 119.7
C7 C6 C5 119.6(3)
C7 C6 H6 120.2
C5 C6 H6 120.2
C6 C7 C8 120.9(3)
C6 C7 H7 119.5
C8 C7 H7 119.5
C3 C8 C7 119.8(3)
C3 C8 H8 120.1
C7 C8 H8 120.1
C14 C9 C10 112.1(2)
C14 C9 S1 111.42(18)
C10 C9 S1 110.33(17)
C14 C9 H9 107.6
C10 C9 H9 107.6
S1 C9 H9 107.6
C11 C10 C9 109.9(2)
C11 C10 H10A 109.7
C9 C10 H10A 109.7
C11 C10 H10B 109.7
C9 C10 H10B 109.7
H10A C10 H10B 108.2
C12 C11 C10 110.8(3)
C12 C11 H11A 109.5
C10 C11 H11A 109.5
C12 C11 H11B 109.5
C10 C11 H11B 109.5
H11A C11 H11B 108.1
C13 C12 C11 110.8(3)
C13 C12 H12A 109.5
C11 C12 H12A 109.5
C13 C12 H12B 109.5
C11 C12 H12B 109.5
H12A C12 H12B 108.1
C12 C13 C14 112.0(3)
C12 C13 H13A 109.2
C14 C13 H13A 109.2
C12 C13 H13B 109.2
C14 C13 H13B 109.2
H13A C13 H13B 107.9
C9 C14 C13 110.3(2)
C9 C14 H14A 109.6
C13 C14 H14A 109.6
C9 C14 H14B 109.6
C13 C14 H14B 109.6
H14A C14 H14B 108.1
O3 S2 O4 116.86(12)
O3 S2 C15 108.44(12)
O4 S2 C15 109.36(12)
O3 S2 C23 106.12(15)
O4 S2 C23 110.03(15)
C15 S2 C23 105.39(13)
C16 N2 H2A 121(2)
C16 N2 H2B 119(2)
H2A N2 H2B 117(3)
C16 C15 S2 126.29(19)
C16 C15 H15 116.9
S2 C15 H15 116.9
N2 C16 C15 126.3(2)
N2 C16 C17 115.0(2)
C15 C16 C17 118.6(2)
C18 C17 C22 118.5(2)
C18 C17 C16 121.5(2)
C22 C17 C16 120.0(2)
C17 C18 C19 119.8(3)
C17 C18 H18 120.1
C19 C18 H18 120.1
C20 C19 C18 121.2(3)
C20 C19 H19 119.4
C18 C19 H19 119.4
C19 C20 C21 119.1(3)
C19 C20 H20 120.5
C21 C20 H20 120.5
C20 C21 C22 120.6(3)
C20 C21 H21 119.7
C22 C21 H21 119.7
C21 C22 C17 120.7(3)
C21 C22 H22 119.6
C17 C22 H22 119.6
C24 C23 C28 112.3(3)
C24 C23 S2 111.2(2)
C28 C23 S2 109.5(3)
C24 C23 H23 107.9
C28 C23 H23 107.9
S2 C23 H23 107.9
C23 C24 C25 108.9(3)
C23 C24 H24A 109.9
C25 C24 H24A 109.9
C23 C24 H24B 109.9
C25 C24 H24B 109.9
H24A C24 H24B 108.3
C26 C25 C24 112.1(4)
C26 C25 H25A 109.2
C24 C25 H25A 109.2
C26 C25 H25B 109.2
C24 C25 H25B 109.2
H25A C25 H25B 107.9
C27 C26 C25 111.3(4)
C27 C26 H26A 109.4
C25 C26 H26A 109.4
C27 C26 H26B 109.4
C25 C26 H26B 109.4
H26A C26 H26B 108.0
C26 C27 C28 111.4(4)
C26 C27 H27A 109.3
C28 C27 H27A 109.3
C26 C27 H27B 109.3
C28 C27 H27B 109.3
H27A C27 H27B 108.0
C23 C28 C27 106.4(4)
C23 C28 H28A 110.5
C27 C28 H28A 110.5
C23 C28 H28B 110.5
C27 C28 H28B 110.5
H28A C28 H28B 108.6

loop_
_geom_bond_atom_site_label_1
_geom_bond_atom_site_label_2
_geom_bond_distance
S1 O2 1.4427(18)
S1 O1 1.4507(18)
S1 C1 1.717(2)
S1 C9 1.786(3)
N1 C2 1.352(3)
N1 H1A 0.87(3)
N1 H1B 0.91(4)
C1 C2 1.357(3)
C1 H1 0.9300
C2 C3 1.484(3)
C3 C8 1.388(3)
C3 C4 1.390(4)
C4 C5 1.382(4)
C4 H4 0.9300
C5 C6 1.368(4)
C5 H5 0.9300
C6 C7 1.363(4)
C6 H6 0.9300
C7 C8 1.392(4)
C7 H7 0.9300
C8 H8 0.9300
C9 C14 1.515(3)
C9 C10 1.527(4)
C9 H9 0.9800
C10 C11 1.522(4)
C10 H10A 0.9700
C10 H10B 0.9700
C11 C12 1.511(5)
C11 H11A 0.9700
C11 H11B 0.9700
C12 C13 1.507(5)
C12 H12A 0.9700
C12 H12B 0.9700
C13 C14 1.521(4)
C13 H13A 0.9700
C13 H13B 0.9700
C14 H14A 0.9700
C14 H14B 0.9700
S2 O3 1.4426(19)
S2 O4 1.443(2)
S2 C15 1.711(2)
S2 C23 1.811(3)
N2 C16 1.340(3)
N2 H2A 0.81(3)
N2 H2B 0.83(3)
C15 C16 1.355(3)
C15 H15 0.9300
C16 C17 1.487(3)
C17 C18 1.381(4)
C17 C22 1.386(4)
C18 C19 1.392(4)
C18 H18 0.9300
C19 C20 1.361(5)
C19 H19 0.9300
C20 C21 1.371(5)
C20 H20 0.9300
C21 C22 1.378(4)
C21 H21 0.9300
C22 H22 0.9300
C23 C24 1.509(5)
C23 C28 1.524(5)
C23 H23 0.9800
C24 C25 1.527(5)
C24 H24A 0.9700
C24 H24B 0.9700
C25 C26 1.491(6)
C25 H25A 0.9700
C25 H25B 0.9700
C26 C27 1.465(7)
C26 H26A 0.9700
C26 H26B 0.9700
C27 C28 1.598(6)
C27 H27A 0.9700
C27 H27B 0.9700
C28 H28A 0.9700
C28 H28B 0.9700

loop_
_geom_hbond_atom_site_label_D
_geom_hbond_atom_site_label_H
_geom_hbond_atom_site_label_A
_geom_hbond_distance_DH
_geom_hbond_distance_HA
_geom_hbond_distance_DA
_geom_hbond_angle_DHA
_geom_hbond_site_symmetry_A
N1 H1A O1 0.87(3) 2.19(3) 2.850(3) 132(3) .
N1 H1B O4 0.91(4) 2.25(4) 3.120(3) 159(3) 1_655
N2 H2A O1 0.81(3) 2.30(3) 3.060(3) 157(3) .
N2 H2B O4 0.83(3) 2.21(3) 2.841(3) 132(3) .

loop_
_geom_torsion_atom_site_label_1
_geom_torsion_atom_site_label_2
_geom_torsion_atom_site_label_3
_geom_torsion_atom_site_label_4
_geom_torsion
O2 S1 C1 C2 147.6(2)
O1 S1 C1 C2 18.4(3)
C9 S1 C1 C2 -97.9(2)
S1 C1 C2 N1 -2.7(4)
S1 C1 C2 C3 -178.89(18)
N1 C2 C3 C8 137.7(3)
C1 C2 C3 C8 -45.7(3)
N1 C2 C3 C4 -44.2(3)
C1 C2 C3 C4 132.5(3)
C8 C3 C4 C5 -0.2(4)
C2 C3 C4 C5 -178.4(2)
C3 C4 C5 C6 -0.2(4)
C4 C5 C6 C7 -0.1(5)
C5 C6 C7 C8 0.6(5)
C4 C3 C8 C7 0.7(4)
C2 C3 C8 C7 178.9(2)
C6 C7 C8 C3 -1.0(5)
O2 S1 C9 C14 -178.08(18)
O1 S1 C9 C14 -50.8(2)
C1 S1 C9 C14 66.2(2)
O2 S1 C9 C10 -52.9(2)
O1 S1 C9 C10 74.38(19)
C1 S1 C9 C10 -168.59(17)
C14 C9 C10 C11 -56.2(3)
S1 C9 C10 C11 179.0(2)
C9 C10 C11 C12 56.9(4)
C10 C11 C12 C13 -57.5(4)
C11 C12 C13 C14 56.5(4)
C10 C9 C14 C13 54.7(3)
S1 C9 C14 C13 178.9(2)
C12 C13 C14 C9 -54.7(4)
O3 S2 C15 C16 -148.2(2)
O4 S2 C15 C16 -19.7(3)
C23 S2 C15 C16 98.5(3)
S2 C15 C16 N2 2.0(4)
S2 C15 C16 C17 178.30(17)
N2 C16 C17 C18 -133.8(3)
C15 C16 C17 C18 49.5(3)
N2 C16 C17 C22 48.2(3)
C15 C16 C17 C22 -128.5(3)
C22 C17 C18 C19 0.2(4)
C16 C17 C18 C19 -177.8(2)
C17 C18 C19 C20 1.0(4)
C18 C19 C20 C21 -0.9(5)
C19 C20 C21 C22 -0.5(5)
C20 C21 C22 C17 1.8(4)
C18 C17 C22 C21 -1.6(4)
C16 C17 C22 C21 176.5(2)
O3 S2 C23 C24 50.8(3)
O4 S2 C23 C24 -76.5(3)
C15 S2 C23 C24 165.7(2)
O3 S2 C23 C28 175.6(3)
O4 S2 C23 C28 48.3(3)
C15 S2 C23 C28 -69.5(3)
C28 C23 C24 C25 59.0(5)
S2 C23 C24 C25 -177.9(3)
C23 C24 C25 C26 -56.4(5)
C24 C25 C26 C27 57.5(6)
C25 C26 C27 C28 -57.8(7)
C24 C23 C28 C27 -58.1(5)
S2 C23 C28 C27 177.8(3)
C26 C27 C28 C23 57.2(6)
